data_4074655
loop_
_publ_author_name
'Singh, Anupam'
'Sharp, Paul R.'

_publ_section_title
;
 Platinum(II) and Palladium(II) Dibenzo[a,e]cyclooctatetraene (DBCOT) Oxo
 and Halide Complexes:&#x00A0; Comparison to 1,5-COD Analogues
;
_journal_issue 3
_journal_name_full Organometallics
_journal_page_first 678
_journal_paper_doi 10.1021/om050713w
_journal_volume 25
_journal_year 2006
_chemical_formula_moiety 'C102 H81 Au3 O3 P3 Pt3 3+, 3(B1 F4 1-), 10(CH Cl3)'
_chemical_formula_sum 'C112 H91 Au3 B3 Cl30 F12 O3 P3 Pt3'
_chemical_formula_weight 4077.86
_chemical_name_systematic
; 
 ? 
;
_space_group_IT_number 14
_symmetry_cell_setting monoclinic
_symmetry_space_group_name_Hall '-P 2ybc'
_symmetry_space_group_name_H-M 'P 1 21/c 1'
_atom_sites_solution_hydrogens geom
_atom_sites_solution_primary direct
_atom_sites_solution_secondary difmap
_audit_creation_method SHELXL-97
_cell_angle_alpha 90.00
_cell_angle_beta 97.8320(10)
_cell_angle_gamma 90.00
_cell_formula_units_Z 4
_cell_length_a 14.5038(9)
_cell_length_b 36.472(2)
_cell_length_c 26.1887(16)
_cell_measurement_reflns_used 9839
_cell_measurement_temperature 173(2)
_cell_measurement_theta_max 23.75
_cell_measurement_theta_min 2.23
_cell_volume 13724.1(14)
_computing_cell_refinement 'SMART (Bruker, 1998)'
_computing_data_collection 'SMART (Bruker, 1998)'
_computing_data_reduction 'SAINT (Bruker, 1998)'
_computing_molecular_graphics
;
 L. J. Barbour, X-Seed - Graphical Interface to
 SHELX-97 and POV-Ray, 1999
;
_computing_publication_material WinGX
_computing_structure_refinement
;
 SHELXL-97 (Sheldrick, 1997), L. J. Barbour, X-Seed - Graphical Interface to
 SHELX-97 and POV-Ray, 1999
;
_computing_structure_solution 'SHELXS-97 (Sheldrick, 1990)'
_diffrn_ambient_temperature 173(2)
_diffrn_measured_fraction_theta_full 0.997
_diffrn_measured_fraction_theta_max 0.997
_diffrn_measurement_device_type 'Bruker P4'
_diffrn_measurement_method 'phi and omega scans'
_diffrn_radiation_monochromator graphite
_diffrn_radiation_source 'sealed tube'
_diffrn_radiation_type MoK\a
_diffrn_radiation_wavelength 0.71073
_diffrn_reflns_av_R_equivalents 0.1784
_diffrn_reflns_av_sigmaI/netI 0.2107
_diffrn_reflns_limit_h_max 12
_diffrn_reflns_limit_h_min -17
_diffrn_reflns_limit_k_max 42
_diffrn_reflns_limit_k_min -42
_diffrn_reflns_limit_l_max 30
_diffrn_reflns_limit_l_min -30
_diffrn_reflns_number 81367
_diffrn_reflns_theta_full 24.76
_diffrn_reflns_theta_max 24.76
_diffrn_reflns_theta_min 1.42
_diffrn_standards_decay_% 0
_exptl_absorpt_coefficient_mu 6.924
_exptl_absorpt_correction_T_max 0.4232
_exptl_absorpt_correction_T_min 0.2764
_exptl_absorpt_correction_type multi-scan
_exptl_absorpt_process_details
;
 Data were corrected for decay and absorption using the program SADABS 
 based on the method of R.H. Blessing (Acta Cryst. A51, 33-38, 1995).   
;
_exptl_crystal_colour colorless
_exptl_crystal_density_diffrn 1.974
_exptl_crystal_density_method 'not measured'
_exptl_crystal_description prism
_exptl_crystal_F_000 7744
_exptl_crystal_size_max 0.25
_exptl_crystal_size_mid 0.15
_exptl_crystal_size_min 0.15
_refine_diff_density_max 1.923
_refine_diff_density_min -2.957
_refine_diff_density_rms 0.340
_refine_ls_extinction_method none
_refine_ls_goodness_of_fit_ref 1.048
_refine_ls_hydrogen_treatment riding
_refine_ls_matrix_type full
_refine_ls_number_parameters 1353
_refine_ls_number_reflns 23431
_refine_ls_number_restraints 0
_refine_ls_restrained_S_all 1.048
_refine_ls_R_factor_all 0.1862
_refine_ls_R_factor_gt 0.0827
_refine_ls_shift/su_max 0.004
_refine_ls_shift/su_mean 0.000
_refine_ls_structure_factor_coef Fsqd
_refine_ls_weighting_details 'calc w=1/[\s^2^(Fo^2^)+(0.0939P)^2^+82.1674P] where P=(Fo^2^+2Fc^2^)/3'
_refine_ls_weighting_scheme calc
_refine_ls_wR_factor_gt 0.1808
_refine_ls_wR_factor_ref 0.2246
_reflns_number_gt 12158
_reflns_number_total 23431
_reflns_threshold_expression >2sigma(I)
_cod_data_source_file om050713wsi20050817_125723.cif
_cod_data_source_block '[(DBCOT)Pt(O)AuPPh3]3(BF4)3_(6)'
_cod_depositor_comments
;
The following automatic conversions were performed:

'_symmetry_cell_setting' value 'Monoclinic' changed to 'monoclinic'
according to /home/saulius/struct/CIF-dictionaries/cif_core.dic
dictionary named 'cif_core.dic' version 2.4.1 from 2010-06-29.

Automatic conversion script
Id: cif_fix_values 1715 2011-07-08 13:25:40Z adriana 
;
_cod_original_cell_volume 13724.0(15)
_cod_original_sg_symbol_H-M 'P2(1)/c  '
_cod_database_code 4074655

loop_
_symmetry_equiv_pos_as_xyz
'x, y, z'
'-x, y+1/2, -z+1/2'
'-x, -y, -z'
'x, -y-1/2, z-1/2'

loop_
_atom_site_label
_atom_site_type_symbol
_atom_site_fract_x
_atom_site_fract_y
_atom_site_fract_z
_atom_site_U_iso_or_equiv
_atom_site_adp_type
_atom_site_occupancy
_atom_site_symmetry_multiplicity
_atom_site_calc_flag
_atom_site_refinement_flags
Au1 Au 0.33441(6) 0.43944(2) 0.12540(3) 0.0216(2) Uani 1 1 d .
Au2 Au 0.30739(6) 0.28208(2) 0.12549(3) 0.0225(2) Uani 1 1 d .
Au3 Au 0.45005(6) 0.40452(2) 0.22187(3) 0.0219(2) Uani 1 1 d .
Pt1 Pt 0.21914(6) 0.37773(2) 0.15898(3) 0.0159(2) Uani 1 1 d .
Pt2 Pt 0.42312(6) 0.35212(2) 0.10972(3) 0.0172(2) Uani 1 1 d .
Pt3 Pt 0.36636(6) 0.32940(2) 0.23923(3) 0.0170(2) Uani 1 1 d .
Cl1 Cl 0.4513(8) 0.1102(3) 0.2470(5) 0.109(4) Uani 1 1 d .
Cl2 Cl 0.3529(6) 0.1716(2) 0.2012(3) 0.062(2) Uani 1 1 d .
Cl3 Cl 0.4755(7) 0.1788(3) 0.2951(4) 0.090(3) Uani 1 1 d .
Cl4 Cl 1.0252(11) 0.3396(4) 0.4563(6) 0.160(6) Uani 1 1 d .
Cl5 Cl 0.9214(12) 0.3779(6) 0.3764(8) 0.233(10) Uani 1 1 d .
Cl6 Cl 0.9542(12) 0.4121(5) 0.4710(8) 0.221(10) Uani 1 1 d .
Cl7 Cl -0.0218(12) 0.5239(6) 0.4095(6) 0.214(9) Uani 1 1 d .
Cl8 Cl 0.0483(10) 0.5210(4) 0.3152(5) 0.141(5) Uani 1 1 d .
Cl9 Cl -0.1179(8) 0.4844(4) 0.3263(6) 0.142(5) Uani 1 1 d .
Cl10 Cl 0.8774(9) 0.3184(3) 0.5989(6) 0.144(6) Uani 1 1 d .
Cl11 Cl 0.7554(10) 0.2809(3) 0.5247(5) 0.154(7) Uani 1 1 d .
Cl12 Cl 0.7232(8) 0.3557(2) 0.5426(4) 0.100(4) Uani 1 1 d .
Cl13 Cl 0.0872(6) 0.0776(2) 0.2793(3) 0.068(2) Uani 1 1 d .
Cl14 Cl 0.2379(6) 0.1276(2) 0.3145(4) 0.085(3) Uani 1 1 d .
Cl15 Cl 0.0513(6) 0.1418(2) 0.3363(4) 0.070(2) Uani 1 1 d .
Cl16 Cl 0.1964(9) 0.6264(3) 0.0595(5) 0.124(5) Uani 1 1 d .
Cl17 Cl 0.2362(8) 0.6954(3) 0.0155(4) 0.107(4) Uani 1 1 d .
Cl18 Cl 0.3604(6) 0.6659(3) 0.0981(3) 0.082(3) Uani 1 1 d .
Cl19 Cl 0.6701(16) 0.1083(5) 0.1696(8) 0.240(11) Uani 1 1 d .
Cl20 Cl 0.8552(13) 0.1128(7) 0.2207(10) 0.280(13) Uani 1 1 d .
Cl21 Cl 0.7060(11) 0.1269(4) 0.2751(5) 0.154(6) Uani 1 1 d .
Cl22 Cl 0.8056(8) 0.4970(3) 0.4888(4) 0.106(4) Uani 1 1 d .
Cl23 Cl 0.6270(7) 0.5043(3) 0.5232(4) 0.095(3) Uani 1 1 d .
Cl24 Cl 0.7553(9) 0.4509(3) 0.5681(5) 0.126(4) Uani 1 1 d .
Cl25 Cl 0.2924(12) 0.4374(5) 0.6298(5) 0.174(7) Uani 1 1 d .
Cl26 Cl 0.2761(9) 0.4066(3) 0.5287(5) 0.113(4) Uani 1 1 d .
Cl27 Cl 0.4591(11) 0.4258(4) 0.5808(6) 0.161(6) Uani 1 1 d .
Cl28 Cl 0.8949(15) 0.2746(6) 0.3432(9) 0.279(15) Uani 1 1 d .
Cl29 Cl 0.8105(9) 0.2076(4) 0.3459(5) 0.139(5) Uani 1 1 d .
Cl30 Cl 0.9307(14) 0.2209(7) 0.2742(9) 0.35(2) Uani 1 1 d .
P1 P 0.3364(4) 0.49859(16) 0.1444(2) 0.0277(15) Uani 1 1 d .
P2 P 0.2313(4) 0.23940(17) 0.0765(2) 0.0233(14) Uani 1 1 d .
P3 P 0.5931(4) 0.42215(17) 0.2526(2) 0.0266(15) Uani 1 1 d .
O1 O 0.3127(10) 0.3842(4) 0.1091(6) 0.029(4) Uani 1 1 d .
O2 O 0.3924(10) 0.3200(4) 0.1683(5) 0.025(4) Uani 1 1 d .
O3 O 0.3201(10) 0.3794(4) 0.2177(5) 0.021(3) Uani 1 1 d .
C1 C 0.1145(15) 0.3622(6) 0.0967(8) 0.024(6) Uani 1 1 d .
H1 H 0.1393 0.3535 0.0650 0.029 Uiso 1 1 calc R
C2 C 0.1134(14) 0.3991(6) 0.1024(8) 0.020(5) Uiso 1 1 d .
H2 H 0.1381 0.4127 0.0740 0.024 Uiso 1 1 calc R
C3 C 0.1187(14) 0.3908(5) 0.2102(8) 0.015(5) Uiso 1 1 d .
H3 H 0.1476 0.4008 0.2442 0.019 Uiso 1 1 calc R
C4 C 0.1223(13) 0.3543(5) 0.2073(7) 0.011(4) Uiso 1 1 d .
H4 H 0.1515 0.3415 0.2392 0.013 Uiso 1 1 calc R
C5 C 0.0560(14) 0.3313(6) 0.1705(9) 0.021(5) Uani 1 1 d .
C6 C 0.0007(16) 0.3053(7) 0.1899(9) 0.032(6) Uani 1 1 d .
H6 H 0.0055 0.3017 0.2261 0.039 Uiso 1 1 calc R
C7 C -0.0612(17) 0.2847(7) 0.1575(10) 0.037(7) Uani 1 1 d .
H7 H -0.0982 0.2666 0.1712 0.044 Uiso 1 1 calc R
C8 C -0.0696(15) 0.2902(6) 0.1050(11) 0.040(7) Uani 1 1 d .
H8 H -0.1132 0.2763 0.0826 0.048 Uiso 1 1 calc R
C9 C -0.0155(17) 0.3156(6) 0.0852(9) 0.033(6) Uani 1 1 d .
H9 H -0.0213 0.3197 0.0491 0.040 Uiso 1 1 calc R
C10 C 0.0474(14) 0.3353(5) 0.1182(8) 0.014(5) Uiso 1 1 d .
C11 C 0.0439(15) 0.4211(6) 0.1286(8) 0.019(5) Uiso 1 1 d .
C12 C -0.0106(18) 0.4470(7) 0.1038(10) 0.043(7) Uani 1 1 d .
H12 H -0.0084 0.4503 0.0680 0.051 Uiso 1 1 calc R
C13 C -0.0685(17) 0.4687(7) 0.1268(13) 0.050(8) Uani 1 1 d .
H13 H -0.1076 0.4866 0.1084 0.060 Uiso 1 1 calc R
C14 C -0.066(2) 0.4625(7) 0.1813(13) 0.055(9) Uani 1 1 d .
H14 H -0.1093 0.4756 0.1986 0.066 Uiso 1 1 calc R
C15 C -0.0051(18) 0.4386(7) 0.2103(11) 0.043(7) Uani 1 1 d .
H15 H 0.0002 0.4374 0.2468 0.051 Uiso 1 1 calc R
C16 C 0.0486(15) 0.4161(6) 0.1815(8) 0.021(5) Uani 1 1 d .
C17 C 0.5686(15) 0.3313(6) 0.1169(8) 0.022(5) Uiso 1 1 d .
H17 H 0.5961 0.3221 0.1517 0.026 Uiso 1 1 calc R
C18 C 0.5079(14) 0.3080(6) 0.0873(8) 0.020(5) Uani 1 1 d .
H18 H 0.4977 0.2845 0.1053 0.024 Uiso 1 1 calc R
C19 C 0.4145(17) 0.3664(6) 0.0288(8) 0.027(6) Uani 1 1 d .
H19 H 0.3541 0.3779 0.0143 0.033 Uiso 1 1 calc R
C20 C 0.4764(15) 0.3904(6) 0.0570(8) 0.021(5) Uiso 1 1 d .
H20 H 0.4517 0.4159 0.0590 0.025 Uiso 1 1 calc R
C21 C 0.6227(16) 0.3604(6) 0.0930(8) 0.025(6) Uani 1 1 d .
C22 C 0.7201(18) 0.3591(8) 0.1063(12) 0.050(8) Uani 1 1 d .
H22 H 0.7490 0.3405 0.1283 0.060 Uiso 1 1 calc R
C23 C 0.7721(18) 0.3859(8) 0.0860(10) 0.043(7) Uani 1 1 d .
H23 H 0.8380 0.3851 0.0938 0.052 Uiso 1 1 calc R
C24 C 0.7304(18) 0.4146(9) 0.0541(11) 0.056(9) Uani 1 1 d .
H24 H 0.7664 0.4323 0.0390 0.067 Uiso 1 1 calc R
C25 C 0.6329(16) 0.4151(6) 0.0461(9) 0.029(6) Uani 1 1 d .
H25 H 0.6020 0.4348 0.0273 0.035 Uiso 1 1 calc R
C26 C 0.5809(15) 0.3883(6) 0.0644(9) 0.026(6) Uani 1 1 d .
C27 C 0.4875(17) 0.3049(7) 0.0298(9) 0.033(6) Uani 1 1 d .
C28 C 0.4997(18) 0.2708(7) 0.0055(10) 0.041(7) Uani 1 1 d .
H28 H 0.5244 0.2504 0.0252 0.049 Uiso 1 1 calc R
C29 C 0.475(2) 0.2677(8) -0.0470(10) 0.057(9) Uani 1 1 d .
H29 H 0.4952 0.2470 -0.0647 0.069 Uiso 1 1 calc R
C30 C 0.422(2) 0.2947(8) -0.0741(11) 0.056(9) Uani 1 1 d .
H30 H 0.3964 0.2911 -0.1091 0.068 Uiso 1 1 calc R
C31 C 0.4058(17) 0.3269(6) -0.0493(9) 0.030(6) Uani 1 1 d .
H31 H 0.3710 0.3455 -0.0685 0.035 Uiso 1 1 calc R
C32 C 0.4371(16) 0.3333(6) 0.0013(8) 0.025(6) Uani 1 1 d .
C33 C 0.3990(16) 0.3454(6) 0.3199(7) 0.021(5) Uani 1 1 d .
H33 H 0.4094 0.3724 0.3252 0.025 Uiso 1 1 calc R
C34 C 0.3082(15) 0.3356(6) 0.3115(8) 0.019(5) Uiso 1 1 d .
H34 H 0.2631 0.3563 0.3121 0.023 Uiso 1 1 calc R
C35 C 0.3582(17) 0.2709(7) 0.2569(10) 0.037(7) Uani 1 1 d .
H35 H 0.3437 0.2545 0.2263 0.044 Uiso 1 1 calc R
C36 C 0.4508(16) 0.2814(6) 0.2679(9) 0.031(6) Uani 1 1 d .
H36 H 0.4903 0.2719 0.2424 0.037 Uiso 1 1 calc R
C37 C 0.5046(14) 0.2913(5) 0.3172(7) 0.014(5) Uiso 1 1 d .
C38 C 0.4795(18) 0.3224(6) 0.3415(8) 0.031(6) Uani 1 1 d .
C39 C 0.5307(17) 0.3357(8) 0.3862(8) 0.040(7) Uani 1 1 d .
H39 H 0.5124 0.3573 0.4025 0.049 Uiso 1 1 calc R
C40 C 0.6132(19) 0.3154(7) 0.4071(10) 0.041(7) Uiso 1 1 d .
H40 H 0.6529 0.3238 0.4367 0.049 Uiso 1 1 calc R
C41 C 0.6320(18) 0.2830(7) 0.3823(10) 0.047(8) Uani 1 1 d .
H41 H 0.6834 0.2685 0.3969 0.056 Uiso 1 1 calc R
C42 C 0.5812(15) 0.2713(6) 0.3388(9) 0.030(6) Uani 1 1 d .
H42 H 0.5978 0.2494 0.3227 0.035 Uiso 1 1 calc R
C43 C 0.2716(15) 0.2991(6) 0.3234(8) 0.024(5) Uani 1 1 d .
C44 C 0.2068(16) 0.2971(6) 0.3585(8) 0.027(6) Uiso 1 1 d .
H44 H 0.1876 0.3185 0.3750 0.032 Uiso 1 1 calc R
C45 C 0.1716(16) 0.2625(7) 0.3680(9) 0.030(6) Uani 1 1 d .
H45 H 0.1281 0.2605 0.3919 0.036 Uiso 1 1 calc R
C46 C 0.1971(19) 0.2316(8) 0.3447(10) 0.049(8) Uani 1 1 d .
H46 H 0.1742 0.2084 0.3539 0.059 Uiso 1 1 calc R
C47 C 0.2580(17) 0.2336(6) 0.3063(9) 0.033(6) Uani 1 1 d .
H47 H 0.2740 0.2125 0.2882 0.039 Uiso 1 1 calc R
C48 C 0.2925(14) 0.2677(5) 0.2966(8) 0.016(5) Uiso 1 1 d .
C49 C 0.225(2) 0.5217(7) 0.1213(12) 0.046(8) Uani 1 1 d .
C50 C 0.181(2) 0.5456(9) 0.1498(13) 0.064(9) Uiso 1 1 d .
H50 H 0.2091 0.5509 0.1839 0.076 Uiso 1 1 calc R
C51 C 0.102(3) 0.5617(13) 0.1338(19) 0.116(16) Uiso 1 1 d .
H51 H 0.0751 0.5789 0.1549 0.139 Uiso 1 1 calc R
B1 B 0.1997(12) 0.4146(4) 0.3706(6) 0.10(2) Uani 1 1 d G
F1 F 0.1632(15) 0.4417(5) 0.3925(9) 0.149(11) Uani 1 1 d G
F2 F 0.149(2) 0.4071(8) 0.3272(8) 0.27(2) Uani 1 1 d G
F3 F 0.2829(17) 0.4233(6) 0.3623(14) 0.30(3) Uani 1 1 d G
F4 F 0.2036(16) 0.3861(5) 0.4004(9) 0.134(10) Uani 1 1 d G
C52 C 0.064(3) 0.5541(13) 0.0912(19) 0.115(16) Uiso 1 1 d .
H52 H 0.0075 0.5667 0.0800 0.138 Uiso 1 1 calc R
B2 B 0.6334(10) 0.2289(4) 0.1796(7) 0.054(10) Uiso 1 1 d G
F5 F 0.6217(14) 0.1960(5) 0.1637(8) 0.132(10) Uani 1 1 d G
F6 F 0.5550(15) 0.2451(5) 0.1756(7) 0.146(12) Uani 1 1 d G
F7 F 0.670(2) 0.2287(7) 0.2266(10) 0.27(3) Uani 1 1 d G
F8 F 0.687(2) 0.2456(7) 0.1525(15) 0.28(3) Uani 1 1 d G
C53 C 0.092(3) 0.5292(11) 0.0568(14) 0.094(14) Uani 1 1 d .
H53 H 0.0565 0.5243 0.0243 0.113 Uiso 1 1 calc R
C54 C 0.181(2) 0.5110(8) 0.0741(13) 0.061(9) Uani 1 1 d .
H54 H 0.2062 0.4929 0.0539 0.073 Uiso 1 1 calc R
C55 C 0.4202(16) 0.5269(6) 0.1170(9) 0.027(6) Uiso 1 1 d .
C56 C 0.4675(16) 0.5089(6) 0.0812(8) 0.028(6) Uiso 1 1 d .
H56 H 0.4561 0.4839 0.0722 0.034 Uiso 1 1 calc R
C57 C 0.5368(18) 0.5313(7) 0.0580(10) 0.040(7) Uani 1 1 d .
H57 H 0.5730 0.5208 0.0342 0.048 Uiso 1 1 calc R
C58 C 0.5471(18) 0.5673(7) 0.0719(10) 0.042(7) Uani 1 1 d .
H58 H 0.5889 0.5817 0.0553 0.050 Uiso 1 1 calc R
C59 C 0.5016(17) 0.5844(7) 0.1080(10) 0.036(7) Uani 1 1 d .
H59 H 0.5146 0.6089 0.1189 0.043 Uiso 1 1 calc R
C60 C 0.4337(18) 0.5625(6) 0.1278(10) 0.038(7) Uani 1 1 d .
H60 H 0.3955 0.5738 0.1500 0.046 Uiso 1 1 calc R
C61 C 0.3556(16) 0.5049(6) 0.2124(9) 0.028(6) Uani 1 1 d .
C62 C 0.432(2) 0.5217(7) 0.2369(9) 0.049(8) Uani 1 1 d .
H62 H 0.4769 0.5314 0.2170 0.059 Uiso 1 1 calc R
C63 C 0.449(2) 0.5252(8) 0.2905(10) 0.058(9) Uani 1 1 d .
H63 H 0.5061 0.5350 0.3065 0.069 Uiso 1 1 calc R
C64 C 0.382(2) 0.5144(8) 0.3206(11) 0.059(9) Uani 1 1 d .
H64 H 0.3884 0.5193 0.3566 0.071 Uiso 1 1 calc R
C65 C 0.301(3) 0.4952(9) 0.2949(14) 0.080(12) Uani 1 1 d .
H65 H 0.2574 0.4840 0.3143 0.096 Uiso 1 1 calc R
C66 C 0.288(2) 0.4936(8) 0.2428(11) 0.051(8) Uiso 1 1 d .
H66 H 0.2303 0.4844 0.2258 0.061 Uiso 1 1 calc R
C67 C 0.1510(16) 0.2593(6) 0.0244(9) 0.028(6) Uiso 1 1 d .
C68 C 0.1801(19) 0.2899(7) 0.0029(9) 0.040(7) Uani 1 1 d .
H68 H 0.2407 0.2995 0.0129 0.049 Uiso 1 1 calc R
C69 C 0.1155(18) 0.3073(7) -0.0360(8) 0.034(7) Uani 1 1 d .
H69 H 0.1334 0.3294 -0.0511 0.041 Uiso 1 1 calc R
C70 C 0.0300(17) 0.2933(7) -0.0519(10) 0.035(6) Uani 1 1 d .
H70 H -0.0112 0.3056 -0.0776 0.042 Uiso 1 1 calc R
C71 C 0.0020(18) 0.2597(8) -0.0295(9) 0.044(7) Uani 1 1 d .
H71 H -0.0551 0.2480 -0.0420 0.053 Uiso 1 1 calc R
C72 C 0.0631(14) 0.2451(5) 0.0118(8) 0.016(5) Uiso 1 1 d .
H72 H 0.0434 0.2253 0.0312 0.019 Uiso 1 1 calc R
C73 C 0.3139(16) 0.2122(6) 0.0470(8) 0.023(5) Uiso 1 1 d .
C74 C 0.2932(19) 0.1989(7) -0.0046(9) 0.042(7) Uani 1 1 d .
H74 H 0.2374 0.2054 -0.0261 0.050 Uiso 1 1 calc R
C75 C 0.3595(19) 0.1759(7) -0.0217(10) 0.045(8) Uani 1 1 d .
H75 H 0.3475 0.1670 -0.0561 0.054 Uiso 1 1 calc R
C76 C 0.437(2) 0.1658(8) 0.0059(12) 0.055(8) Uiso 1 1 d .
H76 H 0.4773 0.1491 -0.0075 0.066 Uiso 1 1 calc R
C77 C 0.459(2) 0.1801(7) 0.0557(10) 0.043(7) Uani 1 1 d .
H77 H 0.5168 0.1741 0.0756 0.052 Uiso 1 1 calc R
C78 C 0.3959(15) 0.2031(6) 0.0763(9) 0.024(5) Uiso 1 1 d .
H78 H 0.4103 0.2124 0.1104 0.029 Uiso 1 1 calc R
C79 C 0.1696(15) 0.2086(6) 0.1125(8) 0.021(5) Uiso 1 1 d .
C80 C 0.1391(18) 0.2180(9) 0.1571(10) 0.052(8) Uani 1 1 d .
H80 H 0.1491 0.2425 0.1691 0.062 Uiso 1 1 calc R
C81 C 0.096(2) 0.1950(10) 0.1847(12) 0.059(9) Uani 1 1 d .
H81 H 0.0747 0.2041 0.2150 0.071 Uiso 1 1 calc R
C82 C 0.081(2) 0.1594(11) 0.1726(16) 0.079(13) Uani 1 1 d .
H82 H 0.0517 0.1432 0.1939 0.095 Uiso 1 1 calc R
C83 C 0.111(2) 0.1479(10) 0.1255(15) 0.081(12) Uani 1 1 d .
H83 H 0.1026 0.1233 0.1136 0.097 Uiso 1 1 calc R
C84 C 0.155(2) 0.1742(7) 0.0974(11) 0.053(8) Uani 1 1 d .
H84 H 0.1744 0.1668 0.0659 0.063 Uiso 1 1 calc R
C85 C 0.6385(14) 0.4636(5) 0.2259(7) 0.011(4) Uiso 1 1 d .
C86 C 0.6667(17) 0.4930(7) 0.2523(11) 0.041(7) Uani 1 1 d .
H86 H 0.6679 0.4924 0.2886 0.049 Uiso 1 1 calc R
C87 C 0.694(2) 0.5238(7) 0.2310(12) 0.054(8) Uani 1 1 d .
H87 H 0.7047 0.5457 0.2504 0.064 Uiso 1 1 calc R
C88 C 0.705(2) 0.5225(9) 0.1791(13) 0.062(9) Uani 1 1 d .
H88 H 0.7292 0.5433 0.1633 0.074 Uiso 1 1 calc R
C89 C 0.6840(17) 0.4929(7) 0.1519(10) 0.036(7) Uani 1 1 d .
H89 H 0.6937 0.4917 0.1168 0.043 Uiso 1 1 calc R
C90 C 0.6479(15) 0.4642(7) 0.1744(9) 0.033(6) Uani 1 1 d .
H90 H 0.6281 0.4434 0.1539 0.040 Uiso 1 1 calc R
C91 C 0.5999(16) 0.4274(6) 0.3228(9) 0.027(6) Uiso 1 1 d .
C92 C 0.6791(17) 0.4234(7) 0.3555(9) 0.037(7) Uani 1 1 d .
H92 H 0.7355 0.4219 0.3409 0.044 Uiso 1 1 calc R
C93 C 0.685(3) 0.4213(10) 0.4066(11) 0.081(12) Uani 1 1 d .
H93 H 0.7400 0.4133 0.4278 0.097 Uiso 1 1 calc R
C94 C 0.601(2) 0.4324(7) 0.4270(12) 0.053(8) Uani 1 1 d .
H94 H 0.6026 0.4342 0.4633 0.064 Uiso 1 1 calc R
C95 C 0.517(2) 0.4407(8) 0.3949(12) 0.058(9) Uani 1 1 d .
H95 H 0.4637 0.4494 0.4087 0.070 Uiso 1 1 calc R
C96 C 0.516(2) 0.4353(7) 0.3420(11) 0.048(8) Uiso 1 1 d .
H96 H 0.4588 0.4370 0.3192 0.058 Uiso 1 1 calc R
C97 C 0.6771(15) 0.3865(6) 0.2487(8) 0.019(5) Uiso 1 1 d .
C98 C 0.7666(17) 0.3935(7) 0.2382(9) 0.037(7) Uani 1 1 d .
H98 H 0.7851 0.4181 0.2335 0.044 Uiso 1 1 calc R
C99 C 0.8317(18) 0.3645(7) 0.2343(12) 0.053(9) Uani 1 1 d .
H99 H 0.8928 0.3689 0.2264 0.064 Uiso 1 1 calc R
C100 C 0.800(2) 0.3297(8) 0.2427(11) 0.055(9) Uani 1 1 d .
H100 H 0.8426 0.3099 0.2431 0.066 Uiso 1 1 calc R
C101 C 0.712(2) 0.3221(8) 0.2505(10) 0.047(8) Uani 1 1 d .
H101 H 0.6916 0.2975 0.2533 0.057 Uiso 1 1 calc R
C102 C 0.6515(18) 0.3510(7) 0.2543(9) 0.039(7) Uani 1 1 d .
H102 H 0.5901 0.3458 0.2610 0.047 Uiso 1 1 calc R
C103 C 0.4599(18) 0.1574(8) 0.2356(13) 0.062(9) Uani 1 1 d .
H103 H 0.5128 0.1629 0.2159 0.074 Uiso 1 1 calc R
C104 C 0.994(5) 0.3819(12) 0.434(3) 0.24(4) Uani 1 1 d .
H104 H 1.0525 0.3929 0.4241 0.294 Uiso 1 1 calc R
C105 C -0.009(3) 0.4992(13) 0.3602(14) 0.108(16) Uani 1 1 d .
H105 H 0.0272 0.4769 0.3725 0.129 Uiso 1 1 calc R
C106 C 0.7665(19) 0.3164(8) 0.5705(10) 0.054(8) Uani 1 1 d .
H106 H 0.7272 0.3098 0.5977 0.064 Uiso 1 1 calc R
C107 C 0.1347(18) 0.1069(7) 0.3283(10) 0.044(7) Uani 1 1 d .
H107 H 0.1483 0.0927 0.3611 0.052 Uiso 1 1 calc R
C108 C 0.276(2) 0.6542(9) 0.0452(14) 0.079(11) Uani 1 1 d .
H108 H 0.3103 0.6410 0.0199 0.094 Uiso 1 1 calc R
C109 C 0.750(3) 0.1302(11) 0.2182(17) 0.107(15) Uani 1 1 d .
H109 H 0.7530 0.1568 0.2091 0.129 Uiso 1 1 calc R
C110 C 0.747(3) 0.4951(12) 0.5434(14) 0.112(16) Uani 1 1 d .
H110 H 0.7744 0.5133 0.5700 0.135 Uiso 1 1 calc R
C111 C 0.340(3) 0.4097(17) 0.593(2) 0.18(3) Uani 1 1 d .
H111 H 0.3448 0.3848 0.6094 0.212 Uiso 1 1 calc R
B3 B 0.2107(6) 0.0686(3) 0.4683(3) 0.034(8) Uani 1 1 d G
F9 F 0.2235(12) 0.1038(3) 0.4544(6) 0.114(9) Uani 1 1 d G
F10 F 0.1980(9) 0.0471(4) 0.4256(4) 0.069(5) Uani 1 1 d G
F11 F 0.2867(8) 0.0569(4) 0.5001(4) 0.053(4) Uani 1 1 d G
F12 F 0.1347(8) 0.0664(6) 0.4931(5) 0.129(11) Uani 1 1 d G
C112 C 0.852(2) 0.2344(12) 0.3052(14) 0.095(15) Uani 1 1 d .
H112 H 0.7983 0.2427 0.2796 0.114 Uiso 1 1 calc R

loop_
_atom_site_aniso_label
_atom_site_aniso_U_11
_atom_site_aniso_U_22
_atom_site_aniso_U_33
_atom_site_aniso_U_23
_atom_site_aniso_U_13
_atom_site_aniso_U_12
Au1 0.0186(5) 0.0209(5) 0.0262(5) 0.0028(4) 0.0060(4) -0.0014(4)
Au2 0.0252(6) 0.0254(5) 0.0173(5) -0.0028(4) 0.0040(4) -0.0033(4)
Au3 0.0158(5) 0.0244(5) 0.0247(5) 0.0000(4) -0.0002(4) -0.0043(4)
Pt1 0.0105(5) 0.0217(5) 0.0159(4) 0.0006(4) 0.0034(3) -0.0008(4)
Pt2 0.0153(5) 0.0219(5) 0.0158(4) 0.0008(4) 0.0066(4) 0.0011(4)
Pt3 0.0174(5) 0.0217(5) 0.0122(4) 0.0017(4) 0.0031(4) -0.0012(4)
Cl1 0.128(10) 0.051(6) 0.141(10) -0.004(6) -0.005(8) 0.026(6)
Cl2 0.061(6) 0.080(6) 0.042(4) 0.015(4) -0.003(4) 0.015(4)
Cl3 0.091(8) 0.105(8) 0.065(6) -0.024(5) -0.022(5) 0.027(6)
Cl4 0.184(15) 0.132(11) 0.161(14) 0.078(10) 0.014(11) 0.026(10)
Cl5 0.156(16) 0.31(3) 0.21(2) 0.014(18) -0.058(14) 0.089(16)
Cl6 0.156(16) 0.209(19) 0.29(2) -0.129(18) 0.012(15) 0.031(13)
Cl7 0.179(17) 0.34(3) 0.129(14) -0.065(15) 0.031(12) -0.021(17)
Cl8 0.143(12) 0.153(12) 0.131(11) 0.050(9) 0.033(9) -0.001(9)
Cl9 0.077(9) 0.157(12) 0.188(14) -0.065(11) 0.005(8) -0.029(8)
Cl10 0.112(10) 0.121(10) 0.174(13) -0.033(9) -0.068(9) -0.012(8)
Cl11 0.226(15) 0.082(8) 0.118(10) -0.043(7) -0.100(10) 0.072(9)
Cl12 0.129(10) 0.049(6) 0.114(9) -0.017(6) -0.011(7) 0.016(6)
Cl13 0.075(6) 0.052(5) 0.071(6) -0.019(4) -0.006(5) 0.013(4)
Cl14 0.067(7) 0.064(6) 0.132(9) 0.006(6) 0.039(6) -0.012(5)
Cl15 0.064(6) 0.053(5) 0.094(7) -0.020(5) 0.015(5) -0.001(4)
Cl16 0.152(11) 0.102(8) 0.139(10) -0.042(7) 0.089(9) -0.076(8)
Cl17 0.132(10) 0.097(8) 0.080(7) 0.004(6) -0.024(6) 0.039(7)
Cl18 0.066(6) 0.103(7) 0.073(6) -0.006(5) -0.003(5) 0.032(5)
Cl19 0.36(3) 0.152(14) 0.24(2) -0.109(15) 0.14(2) -0.112(17)
Cl20 0.136(16) 0.37(3) 0.36(3) 0.14(2) 0.140(18) 0.119(18)
Cl21 0.179(15) 0.193(15) 0.101(10) 0.034(10) 0.057(9) 0.054(12)
Cl22 0.115(9) 0.095(8) 0.123(9) -0.017(7) 0.066(7) 0.000(7)
Cl23 0.084(8) 0.083(7) 0.125(9) -0.020(6) 0.039(6) 0.004(6)
Cl24 0.156(12) 0.100(9) 0.118(10) 0.028(8) 0.005(8) -0.009(8)
Cl25 0.209(17) 0.201(16) 0.111(11) -0.058(11) 0.012(11) -0.028(13)
Cl26 0.142(11) 0.076(7) 0.110(9) -0.020(6) -0.029(8) -0.008(7)
Cl27 0.143(13) 0.166(14) 0.161(14) -0.033(11) -0.031(10) 0.001(10)
Cl28 0.23(2) 0.25(2) 0.30(3) 0.15(2) -0.17(2) -0.068(18)
Cl29 0.111(10) 0.197(14) 0.105(9) 0.071(9) -0.006(7) -0.049(9)
Cl30 0.26(2) 0.45(3) 0.39(3) 0.34(3) 0.27(2) 0.28(2)
P1 0.025(4) 0.022(3) 0.038(4) -0.004(3) 0.008(3) -0.003(3)
P2 0.021(4) 0.031(4) 0.019(3) -0.002(3) 0.008(3) -0.003(3)
P3 0.010(3) 0.031(4) 0.039(4) 0.000(3) 0.004(3) 0.002(3)
O1 0.009(9) 0.042(10) 0.032(9) -0.002(8) -0.012(7) -0.007(7)
O2 0.025(10) 0.023(9) 0.027(9) 0.002(7) 0.007(7) 0.002(7)
O3 0.023(9) 0.025(9) 0.015(8) -0.004(7) -0.001(6) -0.008(7)
C1 0.018(14) 0.044(15) 0.013(11) 0.001(11) 0.009(10) 0.005(11)
C5 0.003(12) 0.020(12) 0.040(14) -0.008(11) -0.001(10) 0.001(10)
C6 0.019(14) 0.048(17) 0.029(14) -0.018(13) 0.002(11) -0.004(13)
C7 0.030(16) 0.043(17) 0.038(17) 0.017(14) 0.006(13) 0.011(13)
C8 0.003(13) 0.030(15) 0.09(2) -0.018(15) -0.001(13) -0.006(11)
C9 0.043(17) 0.024(14) 0.037(15) 0.009(11) 0.021(13) -0.013(12)
C12 0.046(19) 0.032(16) 0.044(17) -0.006(13) -0.014(14) -0.005(14)
C13 0.014(15) 0.035(17) 0.10(3) 0.002(17) 0.006(16) 0.013(13)
C14 0.06(2) 0.022(15) 0.10(3) -0.003(16) 0.053(19) 0.009(15)
C15 0.036(17) 0.039(16) 0.057(19) -0.004(14) 0.018(14) 0.012(14)
C16 0.013(13) 0.038(14) 0.013(11) -0.010(10) 0.007(9) -0.011(11)
C18 0.012(13) 0.017(12) 0.034(14) -0.005(10) 0.013(10) -0.002(10)
C19 0.035(16) 0.042(15) 0.007(11) 0.009(10) 0.013(10) 0.023(12)
C21 0.030(15) 0.032(14) 0.014(12) -0.012(11) 0.010(10) 0.008(12)
C22 0.016(16) 0.051(19) 0.09(2) -0.028(17) 0.016(15) -0.006(14)
C23 0.019(16) 0.07(2) 0.046(17) -0.001(15) 0.014(13) 0.010(15)
C24 0.016(16) 0.09(2) 0.07(2) -0.003(19) 0.015(15) -0.018(16)
C25 0.019(14) 0.036(15) 0.028(14) 0.009(11) -0.015(11) -0.001(12)
C26 0.008(13) 0.026(14) 0.044(15) 0.001(12) 0.007(11) 0.005(11)
C27 0.034(16) 0.041(16) 0.027(14) -0.019(12) 0.014(12) -0.013(13)
C28 0.044(18) 0.031(15) 0.055(19) -0.013(13) 0.032(14) 0.008(13)
C29 0.10(3) 0.06(2) 0.024(16) -0.001(15) 0.044(17) -0.003(19)
C30 0.08(3) 0.07(2) 0.028(16) -0.022(16) 0.035(16) -0.016(19)
C31 0.049(17) 0.016(12) 0.026(14) -0.017(11) 0.010(12) -0.016(12)
C32 0.037(16) 0.020(13) 0.021(13) 0.001(10) 0.015(11) -0.001(11)
C33 0.035(15) 0.016(12) 0.010(11) -0.005(9) 0.003(10) -0.002(11)
C35 0.033(17) 0.039(16) 0.042(16) 0.024(13) 0.019(13) -0.012(13)
C36 0.020(15) 0.034(14) 0.045(16) 0.013(12) 0.025(12) 0.005(12)
C38 0.055(18) 0.023(14) 0.015(12) 0.001(10) 0.005(12) -0.002(12)
C39 0.035(17) 0.08(2) 0.010(12) -0.013(13) 0.004(11) -0.028(15)
C41 0.031(17) 0.052(18) 0.048(18) 0.005(15) -0.032(14) -0.018(14)
C42 0.019(14) 0.029(14) 0.038(15) 0.003(12) -0.005(11) -0.001(11)
C43 0.016(13) 0.035(14) 0.022(13) -0.010(11) 0.002(10) 0.004(11)
C45 0.026(15) 0.041(15) 0.029(14) 0.000(12) 0.024(11) 0.000(12)
C46 0.044(19) 0.07(2) 0.036(17) 0.036(15) 0.003(14) 0.007(16)
C47 0.037(17) 0.026(14) 0.039(16) 0.004(12) 0.022(12) -0.007(12)
C49 0.05(2) 0.033(16) 0.06(2) 0.018(14) 0.018(16) 0.014(14)
B1 0.19(6) 0.03(2) 0.11(4) 0.00(2) 0.09(4) -0.01(3)
F1 0.14(2) 0.101(19) 0.21(3) -0.08(2) 0.02(2) 0.027(17)
F2 0.24(4) 0.47(7) 0.08(2) -0.16(3) -0.02(2) 0.05(4)
F3 0.22(4) 0.13(3) 0.61(9) 0.18(4) 0.25(5) 0.06(3)
F4 0.15(2) 0.057(15) 0.20(3) 0.020(17) 0.04(2) 0.009(14)
F5 0.16(2) 0.110(18) 0.113(19) -0.071(16) -0.027(16) 0.063(17)
F6 0.20(3) 0.16(2) 0.082(16) 0.051(16) 0.041(17) 0.13(2)
F7 0.33(5) 0.18(3) 0.24(4) -0.05(3) -0.21(4) 0.00(3)
F8 0.27(5) 0.16(3) 0.46(7) 0.02(4) 0.27(5) 0.02(3)
C53 0.09(3) 0.11(3) 0.08(3) 0.02(3) -0.01(2) -0.08(3)
C54 0.07(3) 0.036(18) 0.07(2) 0.032(17) -0.001(19) 0.008(17)
C57 0.039(18) 0.033(16) 0.053(18) 0.018(13) 0.024(14) 0.005(13)
C58 0.040(18) 0.032(16) 0.055(18) 0.020(14) 0.011(14) 0.005(13)
C59 0.034(17) 0.027(15) 0.049(17) 0.005(12) 0.013(13) 0.014(13)
C60 0.041(18) 0.015(13) 0.059(18) 0.000(12) 0.011(14) 0.003(12)
C61 0.008(13) 0.035(15) 0.044(16) 0.020(12) 0.014(11) 0.002(11)
C62 0.08(3) 0.052(19) 0.020(15) 0.018(13) 0.023(15) 0.008(17)
C63 0.08(2) 0.07(2) 0.034(17) -0.010(15) 0.026(16) 0.013(18)
C64 0.09(3) 0.06(2) 0.028(17) 0.007(15) 0.001(17) -0.007(19)
C65 0.09(3) 0.08(3) 0.08(3) 0.03(2) 0.05(2) 0.00(2)
C68 0.06(2) 0.038(16) 0.020(13) -0.009(12) -0.012(12) 0.029(14)
C69 0.055(19) 0.046(16) 0.002(11) 0.002(11) 0.007(11) -0.003(14)
C70 0.018(15) 0.042(16) 0.046(17) 0.007(13) 0.012(12) -0.006(12)
C71 0.031(17) 0.07(2) 0.025(14) 0.000(14) -0.007(12) -0.007(15)
C74 0.052(19) 0.029(15) 0.036(16) -0.009(12) -0.025(13) -0.002(13)
C75 0.046(19) 0.062(19) 0.031(15) 0.002(14) 0.016(13) 0.041(16)
C77 0.05(2) 0.032(16) 0.046(18) 0.028(13) 0.009(14) -0.002(14)
C80 0.030(17) 0.10(3) 0.030(16) 0.010(16) 0.017(13) 0.015(17)
C81 0.04(2) 0.08(3) 0.06(2) 0.022(19) 0.035(16) 0.015(19)
C82 0.026(19) 0.09(3) 0.12(3) 0.07(3) 0.00(2) -0.006(19)
C83 0.08(3) 0.07(2) 0.09(3) 0.03(2) 0.01(2) -0.05(2)
C84 0.06(2) 0.048(19) 0.053(19) 0.000(15) 0.029(16) -0.019(16)
C86 0.025(16) 0.028(15) 0.07(2) 0.009(14) 0.014(14) -0.006(12)
C87 0.07(2) 0.020(15) 0.08(2) -0.002(15) 0.009(18) -0.007(14)
C88 0.06(2) 0.06(2) 0.08(3) 0.007(19) 0.035(19) -0.001(17)
C89 0.038(17) 0.027(15) 0.041(16) -0.014(13) -0.003(13) -0.005(13)
C90 0.014(14) 0.038(15) 0.047(16) 0.008(13) 0.000(12) -0.019(12)
C92 0.033(16) 0.057(18) 0.017(13) -0.004(12) -0.010(11) -0.024(14)
C93 0.10(3) 0.11(3) 0.024(18) 0.015(18) -0.022(18) -0.03(2)
C94 0.07(2) 0.045(19) 0.047(19) 0.000(15) 0.023(18) 0.008(17)
C95 0.04(2) 0.07(2) 0.06(2) -0.013(18) 0.015(17) -0.005(17)
C98 0.032(16) 0.032(15) 0.049(17) 0.024(13) 0.011(13) -0.006(12)
C99 0.020(16) 0.043(18) 0.10(3) 0.037(17) 0.027(16) 0.028(14)
C100 0.07(2) 0.041(18) 0.06(2) 0.016(15) 0.040(17) 0.039(17)
C101 0.05(2) 0.041(17) 0.053(19) -0.002(14) 0.022(15) 0.028(15)
C102 0.038(18) 0.051(18) 0.033(15) 0.007(13) 0.024(13) -0.014(14)
C103 0.015(16) 0.06(2) 0.11(3) -0.021(19) 0.001(16) 0.013(14)
C104 0.36(10) 0.06(3) 0.26(8) -0.04(4) -0.15(7) 0.10(5)
C105 0.08(3) 0.18(4) 0.08(3) -0.01(3) 0.08(2) 0.00(3)
C106 0.043(19) 0.07(2) 0.042(18) 0.023(16) -0.001(14) -0.022(16)
C107 0.039(18) 0.058(19) 0.038(16) -0.010(14) 0.018(13) -0.022(15)
C108 0.05(2) 0.07(2) 0.11(3) -0.01(2) -0.02(2) 0.000(19)
C109 0.09(3) 0.09(3) 0.14(4) -0.07(3) 0.01(3) 0.02(2)
C110 0.13(4) 0.15(4) 0.08(3) -0.05(3) 0.07(3) 0.01(3)
C111 0.05(3) 0.22(6) 0.25(7) -0.09(6) -0.02(4) 0.03(3)
B3 0.04(2) 0.05(2) 0.014(15) -0.011(14) -0.001(13) 0.008(16)
F9 0.102(18) 0.060(13) 0.16(2) -0.006(14) -0.056(15) 0.023(12)
F10 0.087(14) 0.095(14) 0.029(9) -0.015(9) 0.016(9) -0.026(11)
F11 0.036(10) 0.082(12) 0.040(9) 0.004(9) 0.002(7) 0.001(9)
F12 0.024(11) 0.32(3) 0.053(12) -0.018(16) 0.026(9) 0.007(15)
C112 0.03(2) 0.18(4) 0.09(3) 0.06(3) 0.040(18) 0.02(2)

loop_
_atom_type_symbol
_atom_type_description
_atom_type_scat_dispersion_real
_atom_type_scat_dispersion_imag
_atom_type_scat_source
C C 0.0033 0.0016 'International Tables Vol C Tables 4.2.6.8 and 6.1.1.4'
H H 0.0000 0.0000 'International Tables Vol C Tables 4.2.6.8 and 6.1.1.4'
O O 0.0106 0.0060 'International Tables Vol C Tables 4.2.6.8 and 6.1.1.4'
B B 0.0013 0.0007 'International Tables Vol C Tables 4.2.6.8 and 6.1.1.4'
F F 0.0171 0.0103 'International Tables Vol C Tables 4.2.6.8 and 6.1.1.4'
P P 0.1023 0.0942 'International Tables Vol C Tables 4.2.6.8 and 6.1.1.4'
Cl Cl 0.1484 0.1585 'International Tables Vol C Tables 4.2.6.8 and 6.1.1.4'
Pt Pt -1.7033 8.3905 'International Tables Vol C Tables 4.2.6.8 and 6.1.1.4'
Au Au -2.0133 8.8022 'International Tables Vol C Tables 4.2.6.8 and 6.1.1.4'

loop_
_geom_angle_atom_site_label_1
_geom_angle_atom_site_label_2
_geom_angle_atom_site_label_3
_geom_angle
O1 Au1 P1 171.8(4)
O1 Au1 Pt1 42.1(4)
P1 Au1 Pt1 130.91(17)
O1 Au1 Au3 79.6(4)
P1 Au1 Au3 103.18(17)
Pt1 Au1 Au3 73.47(3)
O2 Au2 P2 173.4(4)
O2 Au2 Pt2 40.1(4)
P2 Au2 Pt2 137.28(15)
O3 Au3 P3 160.3(4)
O3 Au3 Pt3 40.5(4)
P3 Au3 Pt3 125.26(17)
O3 Au3 Au1 75.7(4)
P3 Au3 Au1 123.44(17)
Pt3 Au3 Au1 107.88(3)
O3 Pt1 O1 90.4(6)
O3 Pt1 C2 156.7(7)
O1 Pt1 C2 89.5(7)
O3 Pt1 C1 166.4(7)
O1 Pt1 C1 90.4(7)
C2 Pt1 C1 36.9(8)
O3 Pt1 C3 90.1(7)
O1 Pt1 C3 160.5(7)
C2 Pt1 C3 82.5(8)
C1 Pt1 C3 93.6(8)
O3 Pt1 C4 91.6(6)
O1 Pt1 C4 163.6(6)
C2 Pt1 C4 95.0(8)
C1 Pt1 C4 83.9(7)
C3 Pt1 C4 35.8(7)
O3 Pt1 Au1 79.7(4)
O1 Pt1 Au1 43.5(4)
C2 Pt1 Au1 84.2(6)
C1 Pt1 Au1 109.8(6)
C3 Pt1 Au1 117.7(5)
C4 Pt1 Au1 152.6(5)
O1 Pt2 O2 95.0(6)
O1 Pt2 C18 158.3(7)
O2 Pt2 C18 88.1(7)
O1 Pt2 C19 84.9(7)
O2 Pt2 C19 152.6(8)
C18 Pt2 C19 82.6(8)
O1 Pt2 C20 88.4(7)
O2 Pt2 C20 169.6(7)
C18 Pt2 C20 92.3(8)
C19 Pt2 C20 37.4(8)
O1 Pt2 C17 163.3(7)
O2 Pt2 C17 92.4(7)
C18 Pt2 C17 36.8(7)
C19 Pt2 C17 95.3(8)
C20 Pt2 C17 81.9(8)
O1 Pt2 Au2 92.0(4)
O2 Pt2 Au2 41.2(4)
C18 Pt2 Au2 76.2(5)
C19 Pt2 Au2 111.4(7)
C20 Pt2 Au2 148.6(6)
C17 Pt2 Au2 103.4(5)
O2 Pt3 O3 89.6(5)
O2 Pt3 C33 156.0(7)
O3 Pt3 C33 92.8(7)
O2 Pt3 C34 167.9(7)
O3 Pt3 C34 89.8(7)
C33 Pt3 C34 36.1(7)
O2 Pt3 C35 93.0(8)
O3 Pt3 C35 157.4(8)
C33 Pt3 C35 93.9(9)
C34 Pt3 C35 83.0(8)
O2 Pt3 C36 90.8(7)
O3 Pt3 C36 165.7(7)
C33 Pt3 C36 81.2(8)
C34 Pt3 C36 92.8(8)
C35 Pt3 C36 36.8(8)
O2 Pt3 Au3 83.4(4)
O3 Pt3 Au3 42.6(4)
C33 Pt3 Au3 82.2(6)
C34 Pt3 Au3 104.1(5)
C35 Pt3 Au3 159.9(6)
C36 Pt3 Au3 123.2(6)
C61 P1 C55 107.4(11)
C61 P1 C49 106.2(12)
C55 P1 C49 102.3(11)
C61 P1 Au1 110.3(8)
C55 P1 Au1 117.0(8)
C49 P1 Au1 112.9(10)
C79 P2 C73 106.7(10)
C79 P2 C67 109.4(11)
C73 P2 C67 107.0(10)
C79 P2 Au2 112.5(7)
C73 P2 Au2 109.1(8)
C67 P2 Au2 111.8(8)
C97 P3 C85 107.2(10)
C97 P3 C91 100.8(10)
C85 P3 C91 108.9(10)
C97 P3 Au3 112.2(7)
C85 P3 Au3 118.0(7)
C91 P3 Au3 108.2(8)
Pt2 O1 Pt1 122.6(8)
Pt2 O1 Au1 118.1(7)
Pt1 O1 Au1 94.4(6)
Pt3 O2 Pt2 134.5(7)
Pt3 O2 Au2 116.6(7)
Pt2 O2 Au2 98.7(6)
Pt1 O3 Pt3 112.1(6)
Pt1 O3 Au3 128.6(7)
Pt3 O3 Au3 96.9(6)
C2 C1 C10 125.1(19)
C2 C1 Pt1 70.9(13)
C10 C1 Pt1 107.9(13)
C1 C2 C11 126.3(19)
C1 C2 Pt1 72.2(13)
C11 C2 Pt1 109.7(14)
C4 C3 C16 128.0(19)
C4 C3 Pt1 73.2(12)
C16 C3 Pt1 107.1(13)
C3 C4 C5 124.0(18)
C3 C4 Pt1 71.1(12)
C5 C4 Pt1 104.4(13)
C10 C5 C6 118(2)
C10 C5 C4 122.9(19)
C6 C5 C4 120(2)
C7 C6 C5 121(2)
C6 C7 C8 120(2)
C9 C8 C7 120(2)
C8 C9 C10 119(2)
C5 C10 C9 123(2)
C5 C10 C1 117.2(18)
C9 C10 C1 120.2(18)
C12 C11 C16 121(2)
C12 C11 C2 122(2)
C16 C11 C2 115.8(19)
C11 C12 C13 124(3)
C12 C13 C14 115(2)
C15 C14 C13 124(2)
C14 C15 C16 115(3)
C11 C16 C15 120(2)
C11 C16 C3 121.2(19)
C15 C16 C3 118(2)
C18 C17 C21 122(2)
C18 C17 Pt2 68.8(12)
C21 C17 Pt2 105.5(14)
C17 C18 C27 129(2)
C17 C18 Pt2 74.5(12)
C27 C18 Pt2 106.8(15)
C20 C19 C32 127(2)
C20 C19 Pt2 71.6(12)
C32 C19 Pt2 107.3(14)
C19 C20 C26 127(2)
C19 C20 Pt2 71.0(12)
C26 C20 Pt2 108.9(14)
C26 C21 C22 121(2)
C26 C21 C17 123(2)
C22 C21 C17 116(2)
C23 C22 C21 118(3)
C22 C23 C24 122(3)
C25 C24 C23 116(3)
C26 C25 C24 122(2)
C21 C26 C25 120(2)
C21 C26 C20 118(2)
C25 C26 C20 121(2)
C28 C27 C32 119(2)
C28 C27 C18 120(2)
C32 C27 C18 119(2)
C29 C28 C27 119(3)
C28 C29 C30 120(3)
C31 C30 C29 119(3)
C32 C31 C30 124(3)
C31 C32 C27 118(2)
C31 C32 C19 124(2)
C27 C32 C19 118.3(19)
C34 C33 C38 127(2)
C34 C33 Pt3 72.2(12)
C38 C33 Pt3 105.9(14)
C33 C34 C43 125(2)
C33 C34 Pt3 71.7(12)
C43 C34 Pt3 106.3(14)
C36 C35 C48 124(2)
C36 C35 Pt3 72.3(13)
C48 C35 Pt3 106.2(16)
C35 C36 C37 129(2)
C35 C36 Pt3 70.9(13)
C37 C36 Pt3 108.1(15)
C38 C37 C42 120(2)
C38 C37 C36 118(2)
C42 C37 C36 122.2(19)
C37 C38 C39 122(2)
C37 C38 C33 122(2)
C39 C38 C33 115(2)
C38 C39 C40 117(2)
C41 C40 C39 117(2)
C42 C41 C40 123(3)
C41 C42 C37 120(2)
C48 C43 C44 120(2)
C48 C43 C34 121.5(19)
C44 C43 C34 118(2)
C45 C44 C43 117(2)
C46 C45 C44 123(2)
C45 C46 C47 120(3)
C48 C47 C46 117(2)
C47 C48 C43 123(2)
C47 C48 C35 118(2)
C43 C48 C35 119(2)
C50 C49 C54 118(3)
C50 C49 P1 125(3)
C54 C49 P1 116(2)
C51 C50 C49 125(4)
C52 C51 C50 118(5)
F1 B1 F3 109.5
F1 B1 F2 109.5
F3 B1 F2 109.5
F1 B1 F4 109.4
F3 B1 F4 109.5
F2 B1 F4 109.4
C51 C52 C53 128(5)
F5 B2 F7 109.5
F5 B2 F6 109.5
F7 B2 F6 109.5
F5 B2 F8 109.5
F7 B2 F8 109.5
F6 B2 F8 109.4
C52 C53 C54 115(4)
C49 C54 C53 116(3)
C60 C55 C56 122(2)
C60 C55 P1 123.8(19)
C56 C55 P1 114.5(17)
C55 C56 C57 116(2)
C58 C57 C56 118(2)
C57 C58 C59 125(2)
C58 C59 C60 115(2)
C55 C60 C59 124(2)
C62 C61 C66 117(3)
C62 C61 P1 122.7(18)
C66 C61 P1 120(2)
C61 C62 C63 122(3)
C64 C63 C62 121(3)
C63 C64 C65 117(3)
C66 C65 C64 119(3)
C65 C66 C61 123(3)
C68 C67 C72 123(2)
C68 C67 P2 116.1(19)
C72 C67 P2 120.5(17)
C67 C68 C69 117(3)
C70 C69 C68 122(2)
C69 C70 C71 119(2)
C72 C71 C70 117(2)
C67 C72 C71 121(2)
C78 C73 C74 120(2)
C78 C73 P2 118.0(17)
C74 C73 P2 121.6(18)
C75 C74 C73 116(2)
C76 C75 C74 125(3)
C75 C76 C77 119(3)
C76 C77 C78 120(3)
C73 C78 C77 119(2)
C84 C79 C80 116(2)
C84 C79 P2 120.9(18)
C80 C79 P2 123(2)
C81 C80 C79 123(3)
C80 C81 C82 124(3)
C81 C82 C83 115(3)
C84 C83 C82 117(3)
C79 C84 C83 124(3)
C86 C85 C90 116(2)
C86 C85 P3 125.4(18)
C90 C85 P3 118.5(16)
C85 C86 C87 124(3)
C86 C87 C88 117(3)
C89 C88 C87 120(3)
C88 C89 C90 119(3)
C89 C90 C85 123(2)
C92 C91 C96 120(2)
C92 C91 P3 123.5(19)
C96 C91 P3 116.5(18)
C93 C92 C91 126(3)
C92 C93 C94 114(3)
C95 C94 C93 123(3)
C96 C95 C94 117(3)
C95 C96 C91 119(3)
C102 C97 C98 118(2)
C102 C97 P3 119.2(18)
C98 C97 P3 122.5(17)
C97 C98 C99 121(2)
C100 C99 C98 116(2)
C101 C100 C99 124(3)
C100 C101 C102 118(3)
C97 C102 C101 122(2)
Cl3 C103 Cl1 107.0(19)
Cl3 C103 Cl2 109.0(15)
Cl1 C103 Cl2 107.3(15)
Cl6 C104 Cl4 120(5)
Cl6 C104 Cl5 111(3)
Cl4 C104 Cl5 109(3)
Cl7 C105 Cl8 114(3)
Cl7 C105 Cl9 113(2)
Cl8 C105 Cl9 106(2)
Cl10 C106 Cl12 115.6(17)
Cl10 C106 Cl11 109.1(18)
Cl12 C106 Cl11 109.6(15)
Cl13 C107 Cl14 112.1(14)
Cl13 C107 Cl15 108.4(15)
Cl14 C107 Cl15 109.1(15)
Cl16 C108 Cl17 116(2)
Cl16 C108 Cl18 114(2)
Cl17 C108 Cl18 106.9(18)
Cl20 C109 Cl21 113(3)
Cl20 C109 Cl19 111(2)
Cl21 C109 Cl19 108(3)
Cl24 C110 Cl22 109(2)
Cl24 C110 Cl23 107(2)
Cl22 C110 Cl23 108(2)
Cl25 C111 Cl26 113(3)
Cl25 C111 Cl27 112(3)
Cl26 C111 Cl27 103(3)
F9 B3 F11 109.5
F9 B3 F12 109.5
F11 B3 F12 109.5
F9 B3 F10 109.5
F11 B3 F10 109.4
F12 B3 F10 109.5
Cl30 C112 Cl29 121(3)
Cl30 C112 Cl28 108(2)
Cl29 C112 Cl28 105(2)

loop_
_geom_bond_atom_site_label_1
_geom_bond_atom_site_label_2
_geom_bond_distance
Au1 O1 2.075(15)
Au1 P1 2.213(6)
Au1 Pt1 3.0057(12)
Au1 Au3 3.1087(12)
Au2 O2 2.076(14)
Au2 P2 2.214(6)
Au2 Pt2 3.1150(12)
Au3 O3 2.084(14)
Au3 P3 2.217(6)
Au3 Pt3 3.0556(12)
Pt1 O3 1.975(13)
Pt1 O1 2.022(15)
Pt1 C2 2.13(2)
Pt1 C1 2.15(2)
Pt1 C3 2.16(2)
Pt1 C4 2.189(19)
Pt2 O1 1.981(15)
Pt2 O2 2.028(14)
Pt2 C18 2.15(2)
Pt2 C19 2.169(19)
Pt2 C20 2.18(2)
Pt2 C17 2.23(2)
Pt3 O2 1.976(14)
Pt3 O3 1.998(14)
Pt3 C33 2.180(19)
Pt3 C34 2.19(2)
Pt3 C35 2.19(2)
Pt3 C36 2.21(2)
Cl1 C103 1.76(3)
Cl2 C103 1.76(3)
Cl3 C103 1.73(3)
Cl4 C104 1.69(4)
Cl5 C104 1.72(6)
Cl6 C104 1.63(6)
Cl7 C105 1.60(4)
Cl8 C105 1.73(3)
Cl9 C105 1.78(4)
Cl10 C106 1.68(3)
Cl11 C106 1.76(3)
Cl12 C106 1.69(3)
Cl13 C107 1.74(3)
Cl14 C107 1.76(3)
Cl15 C107 1.79(3)
Cl16 C108 1.62(4)
Cl17 C108 1.76(3)
Cl18 C108 1.77(3)
Cl19 C109 1.79(4)
Cl20 C109 1.65(4)
Cl21 C109 1.70(4)
Cl22 C110 1.76(3)
Cl23 C110 1.79(4)
Cl24 C110 1.74(5)
Cl25 C111 1.61(5)
Cl26 C111 1.82(5)
Cl27 C111 1.90(5)
Cl28 C112 1.83(5)
Cl29 C112 1.62(3)
Cl30 C112 1.57(3)
P1 C61 1.78(3)
P1 C55 1.81(2)
P1 C49 1.85(3)
P2 C79 1.78(2)
P2 C73 1.81(2)
P2 C67 1.82(2)
P3 C97 1.79(2)
P3 C85 1.83(2)
P3 C91 1.84(2)
C1 C2 1.35(3)
C1 C10 1.54(3)
C2 C11 1.52(3)
C3 C4 1.34(3)
C3 C16 1.50(3)
C4 C5 1.52(3)
C5 C10 1.36(3)
C5 C6 1.38(3)
C6 C7 1.37(3)
C7 C8 1.38(3)
C8 C9 1.36(3)
C9 C10 1.37(3)
C11 C12 1.34(3)
C11 C16 1.39(3)
C12 C13 1.35(4)
C13 C14 1.44(4)
C14 C15 1.39(4)
C15 C16 1.42(3)
C17 C18 1.38(3)
C17 C21 1.51(3)
C18 C27 1.50(3)
C19 C20 1.39(3)
C19 C32 1.46(3)
C20 C26 1.50(3)
C21 C26 1.36(3)
C21 C22 1.41(3)
C22 C23 1.38(4)
C23 C24 1.42(4)
C24 C25 1.40(3)
C25 C26 1.36(3)
C27 C28 1.42(3)
C27 C32 1.42(3)
C28 C29 1.38(4)
C29 C30 1.39(4)
C30 C31 1.37(3)
C31 C32 1.36(3)
C33 C34 1.35(3)
C33 C38 1.49(3)
C34 C43 1.48(3)
C35 C36 1.39(3)
C35 C48 1.51(3)
C36 C37 1.46(3)
C37 C38 1.37(3)
C37 C42 1.38(3)
C38 C39 1.39(3)
C39 C40 1.45(4)
C40 C41 1.39(4)
C41 C42 1.34(3)
C43 C48 1.40(3)
C43 C44 1.40(3)
C44 C45 1.40(3)
C45 C46 1.36(3)
C46 C47 1.43(3)
C47 C48 1.38(3)
C49 C50 1.37(4)
C49 C54 1.37(4)
C50 C51 1.30(5)
C51 C52 1.21(5)
B1 F1 1.294(11)
B1 F3 1.294(11)
B1 F2 1.294(11)
B1 F4 1.295(11)
C52 C53 1.38(5)
B2 F5 1.273(11)
B2 F7 1.273(11)
B2 F6 1.273(11)
B2 F8 1.273(11)
C53 C54 1.47(5)
C55 C60 1.34(3)
C55 C56 1.40(3)
C56 C57 1.49(3)
C57 C58 1.37(3)
C58 C59 1.37(3)
C59 C60 1.42(3)
C61 C62 1.35(4)
C61 C66 1.41(3)
C62 C63 1.40(3)
C63 C64 1.39(4)
C64 C65 1.45(4)
C65 C66 1.35(4)
C67 C68 1.34(3)
C67 C72 1.37(3)
C68 C69 1.43(3)
C69 C70 1.35(3)
C70 C71 1.44(3)
C71 C72 1.41(3)
C73 C78 1.37(3)
C73 C74 1.43(3)
C74 C75 1.40(3)
C75 C76 1.30(4)
C76 C77 1.40(4)
C77 C78 1.40(3)
C79 C84 1.32(3)
C79 C80 1.35(3)
C80 C81 1.32(4)
C81 C82 1.35(4)
C82 C83 1.43(5)
C83 C84 1.41(4)
C85 C86 1.31(3)
C85 C90 1.37(3)
C86 C87 1.34(3)
C87 C88 1.39(4)
C88 C89 1.31(4)
C89 C90 1.34(3)
C91 C92 1.34(3)
C91 C96 1.42(3)
C92 C93 1.33(3)
C93 C94 1.46(4)
C94 C95 1.42(4)
C95 C96 1.40(4)
C97 C102 1.36(3)
C97 C98 1.39(3)
C98 C99 1.43(3)
C99 C100 1.38(4)
C100 C101 1.35(4)
C101 C102 1.38(3)
B3 F9 1.355(8)
B3 F11 1.356(8)
B3 F12 1.356(8)
B3 F10 1.357(8)
